data_4302833
loop_
_publ_author_name
'Tetsuya Sato'
'Koshiro Nishi'
'Seiichiro Iijima'
'Masaaki Kojima'
'Naohide Matsumoto'

_publ_contact_author_email naohide@aster.sci.kumamoto-u.ac.jp
_publ_contact_author_fax 81-96-342-3390
_publ_contact_author_name 'Naohide Matsumoto'
_publ_contact_author_phone 81-96-342-3390
_publ_section_title
;
One-Step and Two-Step Spin-Crossover Iron(II) Complexes of
((2-Methylimidazol-4-yl)methylidene)histamine
;
_journal_name_full 'Inorganic Chemistry'
_journal_page_first 7211
_journal_page_last 7229
_journal_paper_doi 10.1021/ic9006197
_journal_volume 48
_journal_year 2009
_chemical_formula_moiety 'C22 H32 Cl F6 Fe N10 O P '
_chemical_formula_sum 'C22 H32 Cl F6 Fe N10 O P'
_chemical_formula_weight 688.83
_space_group_IT_number 14
_symmetry_cell_setting monoclinic
_symmetry_Int_Tables_number 14
_symmetry_space_group_name_Hall '-P 2yn'
_symmetry_space_group_name_H-M 'P 1 21/n 1'
_cell_angle_alpha 90.0000
_cell_angle_beta 96.297(14)
_cell_angle_gamma 90.0000
_cell_formula_units_Z 4
_cell_length_a 11.965(4)
_cell_length_b 19.257(7)
_cell_length_c 13.344(6)
_cell_measurement_reflns_used 18038
_cell_measurement_temperature 296.1
_cell_measurement_theta_max 27.5
_cell_measurement_theta_min 3.0
_cell_volume 3056(2)
_computing_cell_refinement PROCESS-AUTO
_computing_data_collection PROCESS-AUTO
_computing_data_reduction CrystalStructure
_computing_publication_material 'CrystalStructure 3.8'
_computing_structure_refinement CRYSTALS
_computing_structure_solution SIR92
_diffrn_detector_area_resol_mean 10.00
_diffrn_measured_fraction_theta_full 0.997
_diffrn_measured_fraction_theta_max 0.997
_diffrn_measurement_device_type 'Rigaku RAXIS-RAPID'
_diffrn_measurement_method \w
_diffrn_radiation_type 'Mo K\a'
_diffrn_radiation_wavelength 0.71075
_diffrn_reflns_av_R_equivalents 0.049
_diffrn_reflns_limit_h_max 15
_diffrn_reflns_limit_h_min -15
_diffrn_reflns_limit_k_max 21
_diffrn_reflns_limit_k_min -25
_diffrn_reflns_limit_l_max 17
_diffrn_reflns_limit_l_min -17
_diffrn_reflns_number 29282
_diffrn_reflns_theta_full 27.48
_diffrn_reflns_theta_max 27.48
_exptl_absorpt_coefficient_mu 0.705
_exptl_absorpt_correction_T_max 0.838
_exptl_absorpt_correction_T_min 0.531
_exptl_absorpt_correction_type multi-scan
_exptl_absorpt_process_details
;
    Higashi, T. (1995). Program for Absorption Correction.
    Rigaku Corporation, Tokyo, Japan.
;
_exptl_crystal_colour red
_exptl_crystal_density_diffrn 1.497
_exptl_crystal_density_method 'not measured'
_exptl_crystal_description block
_exptl_crystal_F_000 1416.00
_exptl_crystal_size_max 0.35
_exptl_crystal_size_mid 0.29
_exptl_crystal_size_min 0.25
_refine_diff_density_max 0.99
_refine_diff_density_min -0.61
_refine_ls_extinction_method none
_refine_ls_goodness_of_fit_ref 1.063
_refine_ls_hydrogen_treatment refall
_refine_ls_number_parameters 410
_refine_ls_number_reflns 3662
_refine_ls_R_factor_gt 0.0747
_refine_ls_shift/su_max 0.0000
_refine_ls_structure_factor_coef Fsqd
_refine_ls_weighting_details 'w = 1/[0.0030Fo^2^ + 3.0000\s(Fo^2^) + 0.5000]/(4Fo^2^)'
_refine_ls_weighting_scheme calc
_refine_ls_wR_factor_ref 0.1927
_reflns_number_gt 3625
_reflns_number_total 6989
_reflns_threshold_expression F^2^>2.0\s(F^2^)
_cod_data_source_file ic9006197_si_002_05.cif
_cod_data_source_block '_Fe(H2L)2PF6-4'
_cod_original_cell_volume 3055.9(19)
_cod_original_formula_sum 'C22 H32 Cl F6 Fe N10 O P '
_cod_database_code 4302833

loop_
_symmetry_equiv_pos_site_id
_symmetry_equiv_pos_as_xyz
1 +X,+Y,+Z
2 1/2-X,1/2+Y,1/2-Z
3 -X,-Y,-Z
4 1/2+X,1/2-Y,1/2+Z

loop_
_atom_site_label
_atom_site_type_symbol
_atom_site_fract_x
_atom_site_fract_y
_atom_site_fract_z
_atom_site_U_iso_or_equiv
_atom_site_adp_type
_atom_site_occupancy
_atom_site_symmetry_multiplicity
_atom_site_calc_flag
_atom_site_refinement_flags
_atom_site_disorder_assembly
_atom_site_disorder_group
Fe(1) Fe 0.64008(7) 0.25447(4) 0.37439(7) 0.0467(2) Uani 1.00 1 d . . .
Cl(1) Cl 0.12187(16) 0.44723(10) 0.41839(18) 0.0817(6) Uani 1.00 1 d . . .
P(1) P 0.22550(18) 0.04145(10) 0.45208(17) 0.0698(6) Uani 1.00 1 d . . .
F(1) F 0.1251(7) 0.0429(4) 0.3726(7) 0.239(4) Uani 1.00 1 d . . .
F(2) F 0.3310(6) 0.0445(4) 0.5249(6) 0.208(3) Uani 1.00 1 d . . .
F(3) F 0.1880(7) 0.1108(3) 0.4919(7) 0.214(3) Uani 1.00 1 d . . .
F(4) F 0.2793(12) 0.0722(11) 0.3782(11) 0.419(11) Uani 1.00 1 d . . .
F(5) F 0.2508(8) -0.0297(4) 0.4214(6) 0.244(4) Uani 1.00 1 d . . .
F(6) F 0.1750(13) 0.0163(6) 0.5372(11) 0.332(8) Uani 1.00 1 d . . .
O(5) O 0.2726(7) 0.4871(4) 0.6248(7) 0.171(4) Uani 1.00 1 d . . .
N(1) N 0.5302(5) 0.0856(3) 0.1701(6) 0.092(2) Uani 1.00 1 d . . .
N(2) N 0.5742(4) 0.1714(2) 0.2732(4) 0.0565(17) Uani 1.00 1 d . . .
N(3) N 0.5948(4) 0.1744(2) 0.4780(4) 0.0568(17) Uani 1.00 1 d . . .
N(4) N 0.7541(5) 0.4001(3) 0.6058(5) 0.082(2) Uani 1.00 1 d . . .
N(5) N 0.6926(4) 0.3138(2) 0.5071(4) 0.0574(17) Uani 1.00 1 d . . .
N(6) N 0.3333(5) 0.3776(3) 0.3421(5) 0.078(2) Uani 1.00 1 d . . .
N(7) N 0.4846(4) 0.3136(2) 0.3483(4) 0.0548(17) Uani 1.00 1 d . . .
N(8) N 0.6795(5) 0.3331(3) 0.2669(4) 0.068(2) Uani 1.00 1 d . . .
N(9) N 0.9600(6) 0.1547(4) 0.3867(6) 0.107(3) Uani 1.00 1 d . . .
N(10) N 0.8100(4) 0.2193(2) 0.3709(4) 0.0594(17) Uani 1.00 1 d . . .
C(1) C 0.5588(7) 0.2002(5) 0.0908(6) 0.104(3) Uani 1.00 1 d . . .
C(2) C 0.5560(5) 0.1533(4) 0.1772(6) 0.070(2) Uani 1.00 1 d . . .
C(3) C 0.5283(6) 0.0590(4) 0.2640(9) 0.090(3) Uani 1.00 1 d . . .
C(4) C 0.5566(5) 0.1124(3) 0.3272(6) 0.062(2) Uani 1.00 1 d . . .
C(5) C 0.5653(5) 0.1168(3) 0.4355(6) 0.064(2) Uani 1.00 1 d . . .
C(6) C 0.6038(6) 0.1796(4) 0.5868(5) 0.076(2) Uani 1.00 1 d . . .
C(7) C 0.7138(6) 0.2138(4) 0.6285(5) 0.076(2) Uani 1.00 1 d . . .
C(8) C 0.7226(5) 0.2891(3) 0.6033(5) 0.065(2) Uani 1.00 1 d . . .
C(9) C 0.7589(6) 0.3424(4) 0.6629(6) 0.085(2) Uani 1.00 1 d . . .
C(10) C 0.7140(6) 0.3810(3) 0.5118(6) 0.071(2) Uani 1.00 1 d . . .
C(11) C 0.3352(6) 0.2721(4) 0.4501(7) 0.096(3) Uani 1.00 1 d . . .
C(12) C 0.3848(6) 0.3201(3) 0.3815(5) 0.063(2) Uani 1.00 1 d . . .
C(13) C 0.4021(7) 0.4089(4) 0.2824(6) 0.078(2) Uani 1.00 1 d . . .
C(14) C 0.4963(7) 0.3701(3) 0.2863(5) 0.066(2) Uani 1.00 1 d . . .
C(15) C 0.5996(7) 0.3782(3) 0.2438(5) 0.074(2) Uani 1.00 1 d . . .
C(16) C 0.7860(7) 0.3414(5) 0.2247(6) 0.096(3) Uani 1.00 1 d . . .
C(17) C 0.8844(7) 0.3299(5) 0.3035(7) 0.099(3) Uani 1.00 1 d . . .
C(18) C 0.8975(6) 0.2565(5) 0.3378(6) 0.080(2) Uani 1.00 1 d . . .
C(19) C 0.9898(7) 0.2155(6) 0.3500(8) 0.107(3) Uani 1.00 1 d . . .
C(20) C 0.8531(7) 0.1583(4) 0.3994(6) 0.080(2) Uani 1.00 1 d . . .
C(21) C 0.3401(12) 0.4317(7) 0.6638(11) 0.165(6) Uani 1.00 1 d . . .
C(22) C 0.4399(12) 0.4292(7) 0.6139(11) 0.175(6) Uani 1.00 1 d . . .
H(1) H 0.4894 0.2245 0.0806 0.124 Uiso 1.00 1 c R . .
H(2) H 0.6187 0.2325 0.1038 0.124 Uiso 1.00 1 c R . .
H(3) H 0.5691 0.1741 0.0322 0.124 Uiso 1.00 1 c R . .
H(4) H 0.5133 0.0609 0.1087 0.108 Uiso 1.00 1 c R . .
H(5) H 0.5117 0.0123 0.2800 0.105 Uiso 1.00 1 c R . .
H(6) H 0.5490 0.0777 0.4747 0.077 Uiso 1.00 1 c R . .
H(7) H 0.6025 0.1342 0.6143 0.092 Uiso 1.00 1 c R . .
H(8) H 0.5418 0.2054 0.6056 0.092 Uiso 1.00 1 c R . .
H(9) H 0.7742 0.1896 0.6034 0.091 Uiso 1.00 1 c R . .
H(10) H 0.7202 0.2098 0.6999 0.091 Uiso 1.00 1 c R . .
H(11) H 0.7776 0.4453 0.6273 0.097 Uiso 1.00 1 c R . .
H(12) H 0.7003 0.4122 0.4567 0.085 Uiso 1.00 1 c R . .
H(13) H 0.7807 0.3396 0.7335 0.099 Uiso 1.00 1 c R . .
H(14) H 0.2984 0.2360 0.4107 0.116 Uiso 1.00 1 c R . .
H(15) H 0.3921 0.2527 0.4972 0.116 Uiso 1.00 1 c R . .
H(16) H 0.2820 0.2959 0.4853 0.116 Uiso 1.00 1 c R . .
H(17) H 0.2606 0.3934 0.3539 0.091 Uiso 1.00 1 c R . .
H(18) H 0.3871 0.4505 0.2450 0.091 Uiso 1.00 1 c R . .
H(19) H 0.6097 0.4157 0.1993 0.088 Uiso 1.00 1 c R . .
H(20) H 0.7914 0.3875 0.2001 0.116 Uiso 1.00 1 c R . .
H(21) H 0.7894 0.3095 0.1709 0.116 Uiso 1.00 1 c R . .
H(22) H 0.8750 0.3584 0.3601 0.120 Uiso 1.00 1 c R . .
H(23) H 0.9513 0.3430 0.2760 0.120 Uiso 1.00 1 c R . .
H(24) H 1.0080 0.1159 0.4016 0.127 Uiso 1.00 1 c R . .
H(25) H 1.0626 0.2274 0.3336 0.128 Uiso 1.00 1 c R . .
H(26) H 0.8129 0.1217 0.4269 0.095 Uiso 1.00 1 c R . .
H(27) H 0.3560 0.4369 0.7347 0.196 Uiso 1.00 1 c R . .
H(28) H 0.3001 0.3897 0.6493 0.196 Uiso 1.00 1 c R . .
H(29) H 0.4306 0.4013 0.5548 0.211 Uiso 1.00 1 c R . .
H(30) H 0.4966 0.4096 0.6609 0.211 Uiso 1.00 1 c R . .
H(31) H 0.4614 0.4748 0.5968 0.211 Uiso 1.00 1 c R . .

loop_
_atom_site_aniso_label
_atom_site_aniso_U_11
_atom_site_aniso_U_22
_atom_site_aniso_U_33
_atom_site_aniso_U_12
_atom_site_aniso_U_13
_atom_site_aniso_U_23
Fe(1) 0.0532(5) 0.0448(5) 0.0418(5) 0.0016(4) 0.0046(3) -0.0003(4)
Cl(1) 0.0735(12) 0.0677(11) 0.1021(16) 0.0130(9) 0.0019(10) 0.0170(11)
P(1) 0.0747(13) 0.0643(12) 0.0694(14) 0.0098(9) 0.0037(11) 0.0048(11)
F(1) 0.217(8) 0.206(7) 0.257(9) 0.137(6) -0.149(7) -0.148(7)
F(2) 0.160(6) 0.241(8) 0.201(8) 0.085(6) -0.085(6) -0.087(7)
F(3) 0.253(9) 0.128(5) 0.229(9) 0.092(5) -0.120(7) -0.071(5)
F(4) 0.308(16) 0.66(3) 0.310(17) -0.065(17) 0.137(13) 0.28(2)
F(5) 0.349(11) 0.166(6) 0.178(7) 0.164(7) -0.144(7) -0.102(5)
F(6) 0.44(2) 0.277(12) 0.328(16) -0.135(12) 0.273(16) -0.028(11)
O(5) 0.176(8) 0.133(6) 0.196(9) -0.024(5) -0.019(6) 0.053(6)
N(1) 0.076(4) 0.084(5) 0.109(6) 0.014(3) -0.024(4) -0.048(4)
N(2) 0.050(3) 0.059(3) 0.059(3) 0.003(2) 0.000(2) -0.013(3)
N(3) 0.066(3) 0.051(3) 0.053(3) 0.003(2) 0.009(2) 0.002(2)
N(4) 0.086(4) 0.073(4) 0.085(5) 0.001(3) -0.005(3) -0.033(4)
N(5) 0.068(3) 0.051(3) 0.051(3) 0.009(2) -0.003(2) -0.001(2)
N(6) 0.067(4) 0.072(4) 0.088(5) 0.024(3) -0.020(3) -0.018(3)
N(7) 0.069(3) 0.047(3) 0.046(3) 0.001(2) -0.003(2) 0.001(2)
N(8) 0.077(4) 0.075(4) 0.055(3) -0.012(3) 0.011(3) 0.008(3)
N(9) 0.074(5) 0.129(7) 0.114(6) 0.038(4) -0.007(4) -0.023(5)
N(10) 0.057(3) 0.065(3) 0.056(3) 0.007(2) 0.005(2) -0.006(2)
C(1) 0.107(7) 0.142(8) 0.062(6) 0.025(6) 0.000(4) -0.035(6)
C(2) 0.059(4) 0.085(5) 0.064(5) 0.014(3) -0.004(3) -0.024(4)
C(3) 0.077(5) 0.059(5) 0.128(8) -0.000(4) -0.015(5) -0.027(5)
C(4) 0.056(4) 0.055(4) 0.075(5) -0.002(3) -0.001(3) -0.008(3)
C(5) 0.057(4) 0.044(3) 0.092(6) 0.003(3) 0.014(3) 0.007(3)
C(6) 0.094(5) 0.074(5) 0.062(5) 0.015(4) 0.018(4) 0.017(4)
C(7) 0.099(6) 0.082(5) 0.046(4) 0.019(4) -0.001(4) 0.008(4)
C(8) 0.071(4) 0.070(4) 0.052(4) 0.012(3) -0.006(3) -0.013(3)
C(9) 0.093(5) 0.101(6) 0.055(5) 0.012(4) -0.014(4) -0.018(5)
C(10) 0.079(5) 0.058(4) 0.075(5) 0.007(3) -0.003(4) -0.010(4)
C(11) 0.061(4) 0.102(6) 0.127(8) 0.009(4) 0.022(5) -0.007(6)
C(12) 0.062(4) 0.060(4) 0.063(5) 0.007(3) -0.005(3) -0.014(3)
C(13) 0.094(6) 0.062(4) 0.071(5) 0.018(4) -0.021(4) 0.006(4)
C(14) 0.087(5) 0.056(4) 0.050(4) 0.005(4) -0.005(3) -0.002(3)
C(15) 0.106(6) 0.058(4) 0.056(5) -0.005(4) 0.002(4) 0.016(3)
C(16) 0.095(6) 0.123(7) 0.073(6) -0.023(5) 0.021(5) 0.024(5)
C(17) 0.084(6) 0.114(7) 0.102(7) -0.040(5) 0.029(5) -0.004(6)
C(18) 0.052(4) 0.111(6) 0.079(5) -0.004(4) 0.010(3) -0.026(5)
C(19) 0.059(5) 0.144(9) 0.118(8) -0.001(6) 0.008(5) -0.033(7)
C(20) 0.072(5) 0.091(6) 0.076(5) 0.021(4) -0.004(4) -0.011(4)
C(21) 0.140(11) 0.186(13) 0.163(13) -0.016(10) -0.005(9) 0.080(11)
C(22) 0.143(11) 0.196(14) 0.189(15) -0.045(10) 0.022(10) -0.092(11)

loop_
_atom_type_symbol
_atom_type_description
_atom_type_scat_dispersion_real
_atom_type_scat_dispersion_imag
_atom_type_scat_source
C C 0.003 0.002
;
International Tables for Crystallography
(1992, Vol. C, Tables 4.2.6.8 and 6.1.1.4)
;
H H 0.000 0.000
;
International Tables for Crystallography
(1992, Vol. C, Table 6.1.1.4)
;
N N 0.006 0.003
;
International Tables for Crystallography
(1992, Vol. C, Tables 4.2.6.8 and 6.1.1.4)
;
P P 0.102 0.094
;
International Tables for Crystallography
(1992, Vol. C, Tables 4.2.6.8 and 6.1.1.4)
;
F F 0.017 0.010
;
International Tables for Crystallography
(1992, Vol. C, Tables 4.2.6.8 and 6.1.1.4)
;
Fe Fe 0.346 0.844
;
International Tables for Crystallography
(1992, Vol. C, Tables 4.2.6.8 and 6.1.1.4)
;
O O 0.011 0.006
;
International Tables for Crystallography
(1992, Vol. C, Tables 4.2.6.8 and 6.1.1.4)
;
Cl Cl 0.148 0.159
;
International Tables for Crystallography
(1992, Vol. C, Tables 4.2.6.8 and 6.1.1.4)
;

loop_
_geom_angle_atom_site_label_1
_geom_angle_atom_site_label_2
_geom_angle_atom_site_label_3
_geom_angle
_geom_angle_publ_flag
_geom_angle_site_symmetry_1
_geom_angle_site_symmetry_2
_geom_angle_site_symmetry_3
N(2) Fe(1) N(3) 77.1(2) yes . . .
N(2) Fe(1) N(5) 162.7(2) yes . . .
N(2) Fe(1) N(7) 92.28(18) yes . . .
N(2) Fe(1) N(8) 101.0(2) yes . . .
N(2) Fe(1) N(10) 91.93(19) yes . . .
N(3) Fe(1) N(5) 85.7(2) yes . . .
N(3) Fe(1) N(7) 101.8(2) yes . . .
N(3) Fe(1) N(8) 177.7(2) yes . . .
N(3) Fe(1) N(10) 95.3(2) yes . . .
N(5) Fe(1) N(7) 91.22(19) yes . . .
N(5) Fe(1) N(8) 96.2(2) yes . . .
N(5) Fe(1) N(10) 89.6(2) yes . . .
N(7) Fe(1) N(8) 76.9(2) yes . . .
N(7) Fe(1) N(10) 162.9(2) yes . . .
N(8) Fe(1) N(10) 86.0(2) yes . . .
F(1) P(1) F(2) 174.6(5) yes . . .
F(1) P(1) F(3) 89.3(4) yes . . .
F(1) P(1) F(4) 83.5(7) yes . . .
F(1) P(1) F(5) 89.6(5) yes . . .
F(1) P(1) F(6) 101.0(7) yes . . .
F(2) P(1) F(3) 89.9(4) yes . . .
F(2) P(1) F(4) 91.2(7) yes . . .
F(2) P(1) F(5) 91.8(5) yes . . .
F(2) P(1) F(6) 84.1(7) yes . . .
F(3) P(1) F(4) 93.0(9) yes . . .
F(3) P(1) F(5) 172.5(5) yes . . .
F(3) P(1) F(6) 81.6(6) yes . . .
F(4) P(1) F(5) 94.3(9) yes . . .
F(4) P(1) F(6) 172.8(9) yes . . .
F(5) P(1) F(6) 91.3(6) yes . . .
C(2) N(1) C(3) 109.2(7) yes . . .
Fe(1) N(2) C(2) 143.4(5) yes . . .
Fe(1) N(2) C(4) 110.3(4) yes . . .
C(2) N(2) C(4) 105.7(6) yes . . .
Fe(1) N(3) C(5) 114.1(5) yes . . .
Fe(1) N(3) C(6) 126.2(4) yes . . .
C(5) N(3) C(6) 119.5(6) yes . . .
C(9) N(4) C(10) 107.0(6) yes . . .
Fe(1) N(5) C(8) 127.4(4) yes . . .
Fe(1) N(5) C(10) 127.0(4) yes . . .
C(8) N(5) C(10) 105.3(5) yes . . .
C(12) N(6) C(13) 108.4(6) yes . . .
Fe(1) N(7) C(12) 141.5(4) yes . . .
Fe(1) N(7) C(14) 111.5(4) yes . . .
C(12) N(7) C(14) 106.2(5) yes . . .
Fe(1) N(8) C(15) 114.5(5) yes . . .
Fe(1) N(8) C(16) 126.5(5) yes . . .
C(15) N(8) C(16) 119.0(6) yes . . .
C(19) N(9) C(20) 107.7(8) yes . . .
Fe(1) N(10) C(18) 126.6(4) yes . . .
Fe(1) N(10) C(20) 127.9(5) yes . . .
C(18) N(10) C(20) 105.5(6) yes . . .
N(1) C(2) N(2) 109.7(7) yes . . .
N(1) C(2) C(1) 124.6(8) yes . . .
N(2) C(2) C(1) 125.6(7) yes . . .
N(1) C(3) C(4) 105.1(7) yes . . .
N(2) C(4) C(3) 110.2(7) yes . . .
N(2) C(4) C(5) 118.6(6) yes . . .
C(3) C(4) C(5) 131.2(7) yes . . .
N(3) C(5) C(4) 118.9(6) yes . . .
N(3) C(6) C(7) 111.3(6) yes . . .
C(6) C(7) C(8) 114.6(6) yes . . .
N(5) C(8) C(7) 121.7(6) yes . . .
N(5) C(8) C(9) 108.8(6) yes . . .
C(7) C(8) C(9) 129.4(7) yes . . .
N(4) C(9) C(8) 107.7(7) yes . . .
N(4) C(10) N(5) 111.2(6) yes . . .
N(6) C(12) N(7) 109.8(6) yes . . .
N(6) C(12) C(11) 124.2(7) yes . . .
N(7) C(12) C(11) 126.0(6) yes . . .
N(6) C(13) C(14) 106.9(6) yes . . .
N(7) C(14) C(13) 108.7(7) yes . . .
N(7) C(14) C(15) 118.3(6) yes . . .
C(13) C(14) C(15) 133.0(7) yes . . .
N(8) C(15) C(14) 118.6(6) yes . . .
N(8) C(16) C(17) 111.4(7) yes . . .
C(16) C(17) C(18) 113.7(7) yes . . .
N(10) C(18) C(17) 122.2(6) yes . . .
N(10) C(18) C(19) 107.3(8) yes . . .
C(17) C(18) C(19) 130.4(8) yes . . .
N(9) C(19) C(18) 108.0(8) yes . . .
N(9) C(20) N(10) 111.5(7) yes . . .
O(5) C(21) C(22) 109.3(12) yes . . .
C(2) N(1) H(4) 125.1 no . . .
C(3) N(1) H(4) 125.7 no . . .
C(9) N(4) H(11) 126.3 no . . .
C(10) N(4) H(11) 126.7 no . . .
C(12) N(6) H(17) 125.9 no . . .
C(13) N(6) H(17) 125.7 no . . .
C(19) N(9) H(24) 126.0 no . . .
C(20) N(9) H(24) 126.3 no . . .
C(2) C(1) H(1) 108.7 no . . .
C(2) C(1) H(2) 110.0 no . . .
C(2) C(1) H(3) 109.7 no . . .
H(1) C(1) H(2) 109.5 no . . .
H(1) C(1) H(3) 109.5 no . . .
H(2) C(1) H(3) 109.5 no . . .
N(1) C(3) H(5) 126.1 no . . .
C(4) C(3) H(5) 128.7 no . . .
N(3) C(5) H(6) 120.5 no . . .
C(4) C(5) H(6) 120.6 no . . .
N(3) C(6) H(7) 108.8 no . . .
N(3) C(6) H(8) 109.1 no . . .
C(7) C(6) H(7) 107.9 no . . .
C(7) C(6) H(8) 110.3 no . . .
H(7) C(6) H(8) 109.5 no . . .
C(6) C(7) H(9) 108.7 no . . .
C(6) C(7) H(10) 107.7 no . . .
C(8) C(7) H(9) 108.7 no . . .
C(8) C(7) H(10) 107.6 no . . .
H(9) C(7) H(10) 109.5 no . . .
N(4) C(9) H(13) 126.8 no . . .
C(8) C(9) H(13) 125.5 no . . .
N(4) C(10) H(12) 124.2 no . . .
N(5) C(10) H(12) 124.5 no . . .
C(12) C(11) H(14) 108.0 no . . .
C(12) C(11) H(15) 110.5 no . . .
C(12) C(11) H(16) 109.9 no . . .
H(14) C(11) H(15) 109.5 no . . .
H(14) C(11) H(16) 109.5 no . . .
H(15) C(11) H(16) 109.5 no . . .
N(6) C(13) H(18) 126.4 no . . .
C(14) C(13) H(18) 126.6 no . . .
N(8) C(15) H(19) 120.9 no . . .
C(14) C(15) H(19) 120.5 no . . .
N(8) C(16) H(20) 109.4 no . . .
N(8) C(16) H(21) 109.4 no . . .
C(17) C(16) H(20) 107.5 no . . .
C(17) C(16) H(21) 109.7 no . . .
H(20) C(16) H(21) 109.5 no . . .
C(16) C(17) H(22) 108.6 no . . .
C(16) C(17) H(23) 108.6 no . . .
C(18) C(17) H(22) 108.7 no . . .
C(18) C(17) H(23) 107.7 no . . .
H(22) C(17) H(23) 109.5 no . . .
N(9) C(19) H(25) 125.9 no . . .
C(18) C(19) H(25) 126.0 no . . .
N(9) C(20) H(26) 123.5 no . . .
N(10) C(20) H(26) 125.0 no . . .
O(5) C(21) H(27) 109.5 no . . .
O(5) C(21) H(28) 108.4 no . . .
C(22) C(21) H(27) 112.5 no . . .
C(22) C(21) H(28) 107.7 no . . .
H(27) C(21) H(28) 109.5 no . . .
C(21) C(22) H(29) 112.2 no . . .
C(21) C(22) H(30) 106.2 no . . .
C(21) C(22) H(31) 110.0 no . . .
H(29) C(22) H(30) 109.5 no . . .
H(29) C(22) H(31) 109.5 no . . .
H(30) C(22) H(31) 109.5 no . . .

loop_
_geom_bond_atom_site_label_1
_geom_bond_atom_site_label_2
_geom_bond_distance
_geom_bond_publ_flag
_geom_bond_site_symmetry_1
_geom_bond_site_symmetry_2
Fe(1) N(2) 2.184(5) yes . .
Fe(1) N(3) 2.180(5) yes . .
Fe(1) N(5) 2.143(5) yes . .
Fe(1) N(7) 2.177(5) yes . .
Fe(1) N(8) 2.172(6) yes . .
Fe(1) N(10) 2.148(5) yes . .
P(1) F(1) 1.513(8) yes . .
P(1) F(2) 1.508(8) yes . .
P(1) F(3) 1.522(8) yes . .
P(1) F(4) 1.369(17) yes . .
P(1) F(5) 1.472(8) yes . .
P(1) F(6) 1.428(15) yes . .
O(5) C(21) 1.403(16) yes . .
N(1) C(2) 1.340(11) yes . .
N(1) C(3) 1.357(14) yes . .
N(2) C(2) 1.323(10) yes . .
N(2) C(4) 1.375(9) yes . .
N(3) C(5) 1.276(8) yes . .
N(3) C(6) 1.447(9) yes . .
N(4) C(9) 1.345(11) yes . .
N(4) C(10) 1.343(10) yes . .
N(5) C(8) 1.380(9) yes . .
N(5) C(10) 1.318(9) yes . .
N(6) C(12) 1.346(9) yes . .
N(6) C(13) 1.349(11) yes . .
N(7) C(12) 1.324(9) yes . .
N(7) C(14) 1.383(8) yes . .
N(8) C(15) 1.303(10) yes . .
N(8) C(16) 1.457(11) yes . .
N(9) C(19) 1.332(15) yes . .
N(9) C(20) 1.311(11) yes . .
N(10) C(18) 1.380(10) yes . .
N(10) C(20) 1.321(9) yes . .
C(1) C(2) 1.468(12) yes . .
C(3) C(4) 1.348(12) yes . .
C(4) C(5) 1.441(11) yes . .
C(6) C(7) 1.521(11) yes . .
C(7) C(8) 1.496(10) yes . .
C(8) C(9) 1.341(11) yes . .
C(11) C(12) 1.471(12) yes . .
C(13) C(14) 1.348(11) yes . .
C(14) C(15) 1.425(12) yes . .
C(16) C(17) 1.506(12) yes . .
C(17) C(18) 1.490(13) yes . .
C(18) C(19) 1.352(13) yes . .
C(21) C(22) 1.43(2) yes . .
N(1) H(4) 0.950 no . .
N(4) H(11) 0.950 no . .
N(6) H(17) 0.950 no . .
N(9) H(24) 0.950 no . .
C(1) H(1) 0.950 no . .
C(1) H(2) 0.950 no . .
C(1) H(3) 0.950 no . .
C(3) H(5) 0.950 no . .
C(5) H(6) 0.950 no . .
C(6) H(7) 0.950 no . .
C(6) H(8) 0.950 no . .
C(7) H(9) 0.950 no . .
C(7) H(10) 0.950 no . .
C(9) H(13) 0.950 no . .
C(10) H(12) 0.950 no . .
C(11) H(14) 0.950 no . .
C(11) H(15) 0.950 no . .
C(11) H(16) 0.950 no . .
C(13) H(18) 0.950 no . .
C(15) H(19) 0.950 no . .
C(16) H(20) 0.950 no . .
C(16) H(21) 0.950 no . .
C(17) H(22) 0.950 no . .
C(17) H(23) 0.950 no . .
C(19) H(25) 0.950 no . .
C(20) H(26) 0.950 no . .
C(21) H(27) 0.950 no . .
C(21) H(28) 0.950 no . .
C(22) H(29) 0.950 no . .
C(22) H(30) 0.950 no . .
C(22) H(31) 0.950 no . .

loop_
_geom_contact_atom_site_label_1
_geom_contact_atom_site_label_2
_geom_contact_distance
_geom_contact_publ_flag
_geom_contact_site_symmetry_1
_geom_contact_site_symmetry_2
Cl(1) O(5) 3.215(9) ? . .
Cl(1) N(1) 3.367(7) ? . 2_555
Cl(1) N(4) 3.326(7) ? . 3_666
Cl(1) N(6) 3.130(7) ? . .
Cl(1) C(3) 3.582(9) ? . 2_555
F(1) N(9) 2.942(12) ? . 1_455
F(1) C(13) 3.301(12) ? . 2_545
F(2) C(5) 3.457(11) ? . .
F(2) C(5) 3.365(10) ? . 3_656
F(2) C(16) 3.541(13) ? . 4_455
F(3) N(9) 3.048(11) ? . 1_455
F(3) C(16) 3.328(12) ? . 4_455
F(3) C(19) 3.506(13) ? . 1_455
F(4) C(3) 3.501(18) ? . .
F(4) C(4) 3.545(17) ? . .
F(4) C(5) 3.530(16) ? . .
F(4) C(9) 3.296(19) ? . 4_454
F(5) N(3) 3.525(10) ? . 3_656
F(5) C(5) 3.221(11) ? . 3_656
F(5) C(6) 3.377(11) ? . 3_656
F(5) C(13) 3.324(12) ? . 2_545
F(6) C(20) 3.492(15) ? . 3_656
O(5) Cl(1) 3.215(9) ? . .
O(5) N(1) 3.335(11) ? . 4_455
O(5) C(10) 3.141(12) ? . 3_666
O(5) C(15) 3.399(11) ? . 3_666
N(1) Cl(1) 3.367(7) ? . 2_545
N(1) O(5) 3.335(11) ? . 4_554
N(1) N(4) 3.332(9) ? . 4_454
N(1) C(9) 3.520(10) ? . 4_454
N(3) F(5) 3.525(10) ? . 3_656
N(4) Cl(1) 3.326(7) ? . 3_666
N(4) N(1) 3.332(9) ? . 4_555
N(6) Cl(1) 3.130(7) ? . .
N(6) C(7) 3.517(10) ? . 4_454
N(9) F(1) 2.942(12) ? . 1_655
N(9) F(3) 3.048(11) ? . 1_655
N(9) C(21) 3.570(17) ? . 4_554
C(2) C(9) 3.540(10) ? . 4_454
C(3) Cl(1) 3.582(9) ? . 2_545
C(3) F(4) 3.501(18) ? . .
C(4) F(4) 3.545(17) ? . .
C(5) F(2) 3.457(11) ? . .
C(5) F(2) 3.365(10) ? . 3_656
C(5) F(4) 3.530(16) ? . .
C(5) F(5) 3.221(11) ? . 3_656
C(6) F(5) 3.377(11) ? . 3_656
C(7) N(6) 3.517(10) ? . 4_555
C(9) F(4) 3.296(19) ? . 4_555
C(9) N(1) 3.520(10) ? . 4_555
C(9) C(2) 3.540(10) ? . 4_555
C(10) O(5) 3.141(12) ? . 3_666
C(13) F(1) 3.301(12) ? . 2_555
C(13) F(5) 3.324(12) ? . 2_555
C(15) O(5) 3.399(11) ? . 3_666
C(16) F(2) 3.541(13) ? . 4_554
C(16) F(3) 3.328(12) ? . 4_554
C(19) F(3) 3.506(13) ? . 1_655
C(20) F(6) 3.492(15) ? . 3_656
C(20) C(21) 3.580(17) ? . 4_554
C(21) N(9) 3.570(17) ? . 4_455
C(21) C(20) 3.580(17) ? . 4_455
